data_7014320
loop_
_publ_author_name
'Yen, Ming-Liang'
'Chen, Nai-Chia'
'Lai, Chien-Chen'
'Liu, Yi-Hung'
'Peng, Shie-Ming'
'Chiu, Sheng-Hsien'

_publ_section_title
;
 Controlling the rotation of a complexed guest within a molecular cage.
;
_journal_issue 10
_journal_name_full 'Dalton transactions (Cambridge, England : 2003)'
_journal_page_first 2163
_journal_page_last 2166
_journal_paper_doi 10.1039/c0dt00375a
_journal_volume 40
_journal_year 2011
_chemical_formula_moiety 'C60 H76 O16, C12 H8 N2 O2, 2(C2 F3 O2), C H2 Cl2'
_chemical_formula_sum 'C77 H86 Cl2 F6 N2 O22'
_chemical_formula_weight 1576.38
_chemical_name_systematic
;
?
;
_space_group_IT_number 2
_symmetry_cell_setting triclinic
_symmetry_space_group_name_Hall '-P 1'
_symmetry_space_group_name_H-M 'P -1'
_atom_sites_solution_hydrogens geom
_atom_sites_solution_primary direct
_atom_sites_solution_secondary difmap
_audit_creation_method SHELXL-97
_cell_angle_alpha 106.715(3)
_cell_angle_beta 96.272(3)
_cell_angle_gamma 93.438(3)
_cell_formula_units_Z 1
_cell_length_a 12.3293(4)
_cell_length_b 13.3179(5)
_cell_length_c 13.9601(5)
_cell_measurement_reflns_used 15458
_cell_measurement_temperature 150(2)
_cell_measurement_theta_max 77.4413
_cell_measurement_theta_min 3.3298
_cell_volume 2172.18(14)
_computing_cell_refinement
;
CrysAlisPro, Oxford Diffraction Ltd.,
Version 1.171.33.41 (release 06-05-2009 CrysAlis171 .NET)
(compiled May 6 2009,17:20:42)
Empirical absorption correction using spherical harmonics,
implemented in SCALE3 ABSPACK scaling algorithm.
;
_computing_data_collection
;
CrysAlisPro, Oxford Diffraction Ltd.,
Version 1.171.33.41 (release 06-05-2009 CrysAlis171 .NET)
(compiled May 6 2009,17:20:42)
Empirical absorption correction using spherical harmonics,
implemented in SCALE3 ABSPACK scaling algorithm.
;
_computing_data_reduction
;
CrysAlisPro, Oxford Diffraction Ltd.,
Version 1.171.33.41 (release 06-05-2009 CrysAlis171 .NET)
(compiled May 6 2009,17:20:42)
Empirical absorption correction using spherical harmonics,
implemented in SCALE3 ABSPACK scaling algorithm.
;
_computing_molecular_graphics SHELXTL
_computing_publication_material SHELXTL
_computing_structure_refinement 'SHELXL-97 (Sheldrick, 1997)'
_computing_structure_solution 'SHELXS-97 (Sheldrick, 1990)'
_diffrn_ambient_temperature 150(2)
_diffrn_measured_fraction_theta_full 1.000
_diffrn_measured_fraction_theta_max 1.000
_diffrn_measurement_device_type 'Oxford Diffraction Gemini A'
_diffrn_measurement_method CCD
_diffrn_radiation_monochromator graphite
_diffrn_radiation_source 'fine-focus sealed tube'
_diffrn_radiation_type CuK\a
_diffrn_radiation_wavelength 1.54178
_diffrn_reflns_av_R_equivalents 0.0244
_diffrn_reflns_av_sigmaI/netI 0.0169
_diffrn_reflns_limit_h_max 14
_diffrn_reflns_limit_h_min -14
_diffrn_reflns_limit_k_max 16
_diffrn_reflns_limit_k_min -16
_diffrn_reflns_limit_l_max 16
_diffrn_reflns_limit_l_min -15
_diffrn_reflns_number 23326
_diffrn_reflns_theta_full 67.98
_diffrn_reflns_theta_max 67.98
_diffrn_reflns_theta_min 3.33
_exptl_absorpt_coefficient_mu 1.357
_exptl_absorpt_correction_T_max 1.00000
_exptl_absorpt_correction_T_min 0.54024
_exptl_absorpt_correction_type multi-scan
_exptl_absorpt_process_details
;
CrysAlisPro, Oxford Diffraction Ltd.,
Version 1.171.33.41 (release 06-05-2009 CrysAlis171 .NET)
(compiled May 6 2009,17:20:42)
Empirical absorption correction using spherical harmonics,
implemented in SCALE3 ABSPACK scaling algorithm.
;
_exptl_crystal_colour orange
_exptl_crystal_density_diffrn 1.205
_exptl_crystal_density_method 'not measured'
_exptl_crystal_description column
_exptl_crystal_F_000 826
_exptl_crystal_size_max 0.20
_exptl_crystal_size_mid 0.15
_exptl_crystal_size_min 0.10
_refine_diff_density_max 1.700
_refine_diff_density_min -1.106
_refine_diff_density_rms 0.217
_refine_ls_extinction_method none
_refine_ls_goodness_of_fit_ref 1.591
_refine_ls_hydrogen_treatment constr
_refine_ls_matrix_type full
_refine_ls_number_parameters 564
_refine_ls_number_reflns 7905
_refine_ls_number_restraints 229
_refine_ls_restrained_S_all 1.607
_refine_ls_R_factor_all 0.1786
_refine_ls_R_factor_gt 0.1688
_refine_ls_shift/su_max 0.165
_refine_ls_shift/su_mean 0.004
_refine_ls_structure_factor_coef Fsqd
_refine_ls_weighting_details 'calc w=1/[\s^2^(Fo^2^)+(0.1000P)^2^+11.0000P] where P=(Fo^2^+2Fc^2^)/3'
_refine_ls_weighting_scheme calc
_refine_ls_wR_factor_gt 0.4053
_refine_ls_wR_factor_ref 0.4102
_reflns_number_gt 6981
_reflns_number_total 7905
_reflns_threshold_expression >2sigma(I)
_cod_data_source_file C0DT00375A.TXT
_cod_data_source_block ic14179
_cod_depositor_comments
;
The following automatic conversions were performed:
'_symmetry_cell_setting' value 'Triclinic' changed to 'triclinic'
according to '/home/saulius/struct/CIF-dictionaries/cif_core.dic'
dictionary named 'cif_core.dic' version 2.4.1 from 2010-06-29.

Automatic conversion script
Id: cif_fix_enum 1555 2011-01-17 13:19:09Z saulius 
;
_cod_original_cell_volume 2172.18(13)
_cod_original_sg_symbol_H-M P-1
_cod_database_code 7014320

loop_
_symmetry_equiv_pos_as_xyz
'x, y, z'
'-x, -y, -z'

loop_
_atom_site_label
_atom_site_type_symbol
_atom_site_fract_x
_atom_site_fract_y
_atom_site_fract_z
_atom_site_U_iso_or_equiv
_atom_site_adp_type
_atom_site_occupancy
_atom_site_symmetry_multiplicity
_atom_site_calc_flag
_atom_site_refinement_flags
_atom_site_disorder_assembly
_atom_site_disorder_group
O1 O 0.1320(3) -0.2412(3) 0.1707(3) 0.0272(10) Uani 1 1 d . . .
O2 O 0.2729(4) -0.3608(4) 0.2552(3) 0.0326(11) Uani 1 1 d . . .
O3 O 0.3891(4) -0.4043(4) 0.4239(4) 0.0392(12) Uani 1 1 d . . .
O4 O 0.2253(4) -0.3573(4) 0.5482(3) 0.0322(11) Uani 1 1 d . . .
O5 O -0.0759(4) -0.2796(3) 0.1233(4) 0.0316(10) Uani 1 1 d . . .
O6 O -0.1387(4) -0.4869(4) 0.0295(3) 0.0348(11) Uani 1 1 d . . .
O7 O -0.0236(4) -0.4378(3) 0.2519(3) 0.0303(10) Uani 1 1 d . . .
O8 O 0.0280(4) -0.3942(3) 0.4611(3) 0.0294(10) Uani 1 1 d . . .
C1 C 0.0761(5) -0.1537(5) 0.1724(4) 0.0245(13) Uani 1 1 d . . .
C2 C 0.1232(5) -0.0508(5) 0.2045(4) 0.0249(13) Uani 1 1 d . . .
H2A H 0.1990 -0.0354 0.2297 0.030 Uiso 1 1 calc R . .
C3 C 0.0581(5) 0.0299(5) 0.1994(4) 0.0245(13) Uani 1 1 d . . .
C4 C 0.0975(5) 0.1475(5) 0.2323(5) 0.0270(13) Uani 1 1 d . . .
C5 C 0.0155(5) 0.2034(5) 0.2977(5) 0.0251(13) Uani 1 1 d . . .
C6 C 0.0418(5) 0.2750(5) 0.3947(5) 0.0253(13) Uani 1 1 d . . .
H6A H 0.1157 0.2903 0.4260 0.030 Uiso 1 1 calc R . .
C7 C -0.0415(5) 0.3230(5) 0.4443(4) 0.0250(13) Uani 1 1 d . . .
C8 C -0.1509(5) 0.3013(5) 0.3969(5) 0.0269(13) Uani 1 1 d . . .
C9 C -0.1768(5) 0.2300(5) 0.3020(5) 0.0274(13) Uani 1 1 d . . .
H9A H -0.2507 0.2144 0.2705 0.033 Uiso 1 1 calc R . .
C10 C -0.0928(5) 0.1813(5) 0.2532(4) 0.0252(13) Uani 1 1 d . . .
C11 C -0.1094(5) 0.1018(5) 0.1479(5) 0.0274(13) Uani 1 1 d . . .
C12 C -0.0517(5) 0.0071(5) 0.1594(4) 0.0247(13) Uani 1 1 d . . .
C13 C -0.1009(5) -0.0959(5) 0.1331(4) 0.0254(13) Uani 1 1 d . . .
H13A H -0.1771 -0.1111 0.1095 0.031 Uiso 1 1 calc R . .
C14 C -0.0367(5) -0.1759(5) 0.1419(4) 0.0243(12) Uani 1 1 d . . .
C15 C 0.0795(6) 0.1811(5) 0.1333(5) 0.0326(15) Uani 1 1 d . . .
H15A H 0.0977 0.2581 0.1496 0.039 Uiso 1 1 calc R . .
H15B H 0.1290 0.1454 0.0858 0.039 Uiso 1 1 calc R . .
C16 C -0.0403(6) 0.1517(5) 0.0833(5) 0.0322(15) Uani 1 1 d . . .
H16A H -0.0424 0.1010 0.0154 0.039 Uiso 1 1 calc R . .
H16B H -0.0725 0.2156 0.0753 0.039 Uiso 1 1 calc R . .
C17 C 0.2165(5) 0.1732(5) 0.2800(6) 0.0344(15) Uani 1 1 d . . .
H17A H 0.2262 0.1519 0.3418 0.052 Uiso 1 1 calc R . .
H17B H 0.2366 0.2491 0.2965 0.052 Uiso 1 1 calc R . .
H17C H 0.2636 0.1351 0.2325 0.052 Uiso 1 1 calc R . .
C18 C -0.2279(6) 0.0757(5) 0.0985(5) 0.0325(15) Uani 1 1 d . . .
H18A H -0.2706 0.0446 0.1398 0.049 Uiso 1 1 calc R . .
H18B H -0.2309 0.0254 0.0312 0.049 Uiso 1 1 calc R . .
H18C H -0.2585 0.1402 0.0926 0.049 Uiso 1 1 calc R . .
C19 C 0.2486(5) -0.2274(5) 0.1742(6) 0.0330(15) Uani 1 1 d . . .
H19A H 0.2815 -0.1749 0.2383 0.040 Uiso 1 1 calc R . .
H19B H 0.2677 -0.2023 0.1175 0.040 Uiso 1 1 calc R . .
C20 C 0.2908(6) -0.3327(5) 0.1666(5) 0.0318(14) Uani 1 1 d . . .
H20A H 0.2520 -0.3866 0.1061 0.038 Uiso 1 1 calc R . .
H20B H 0.3701 -0.3287 0.1605 0.038 Uiso 1 1 calc R . .
C21 C 0.3101(6) -0.4609(5) 0.2530(5) 0.0337(15) Uani 1 1 d . . .
H21A H 0.3859 -0.4634 0.2359 0.040 Uiso 1 1 calc R . .
H21B H 0.2625 -0.5174 0.2008 0.040 Uiso 1 1 calc R . .
C22 C 0.3068(6) -0.4772(6) 0.3541(5) 0.0369(16) Uani 1 1 d . . .
H22A H 0.2336 -0.4650 0.3758 0.044 Uiso 1 1 calc R . .
H22B H 0.3212 -0.5504 0.3511 0.044 Uiso 1 1 calc R . .
C23 C 0.3992(6) -0.4156(7) 0.5238(5) 0.0423(18) Uani 1 1 d . . .
H23A H 0.4776 -0.4048 0.5525 0.051 Uiso 1 1 calc R . .
H23B H 0.3710 -0.4880 0.5201 0.051 Uiso 1 1 calc R . .
C24 C 0.3366(6) -0.3375(6) 0.5924(5) 0.0350(15) Uani 1 1 d . . .
H24A H 0.3440 -0.3469 0.6605 0.042 Uiso 1 1 calc R . .
H24B H 0.3651 -0.2646 0.5984 0.042 Uiso 1 1 calc R . .
C25 C -0.1885(5) -0.3104(5) 0.0823(5) 0.0318(14) Uani 1 1 d . . .
H25A H -0.2012 -0.3079 0.0118 0.038 Uiso 1 1 calc R . .
H25B H -0.2365 -0.2630 0.1226 0.038 Uiso 1 1 calc R . .
C26 C -0.2116(6) -0.4214(5) 0.0864(5) 0.0336(15) Uani 1 1 d . . .
H26A H -0.2007 -0.4228 0.1573 0.040 Uiso 1 1 calc R . .
H26B H -0.2885 -0.4478 0.0578 0.040 Uiso 1 1 calc R . .
C27 C -0.0877(6) -0.5561(5) 0.0776(5) 0.0317(14) Uani 1 1 d . . .
H27A H -0.0599 -0.6129 0.0259 0.038 Uiso 1 1 calc R . .
H27B H -0.1435 -0.5893 0.1077 0.038 Uiso 1 1 calc R . .
C28 C 0.0064(6) -0.5026(5) 0.1594(5) 0.0313(14) Uani 1 1 d . . .
H28A H 0.0497 -0.5576 0.1747 0.038 Uiso 1 1 calc R . .
H28B H 0.0549 -0.4585 0.1322 0.038 Uiso 1 1 calc R . .
C29 C -0.0738(6) -0.4974(5) 0.3082(5) 0.0318(15) Uani 1 1 d . . .
H29A H -0.0293 -0.5552 0.3140 0.038 Uiso 1 1 calc R . .
H29B H -0.1478 -0.5285 0.2736 0.038 Uiso 1 1 calc R . .
C30 C -0.0820(5) -0.4248(5) 0.4109(5) 0.0309(14) Uani 1 1 d . . .
H30A H -0.1184 -0.3621 0.4053 0.037 Uiso 1 1 calc R . .
H30B H -0.1250 -0.4613 0.4491 0.037 Uiso 1 1 calc R . .
O9 O -0.1659(5) -0.1134(5) 0.3631(5) 0.0666(19) Uani 1 1 d . . .
N1 N 0.1375(6) -0.2311(5) 0.3773(5) 0.0473(18) Uani 1 1 d . . .
H1A H 0.1481 -0.2923 0.3358 0.057 Uiso 1 1 calc R . .
C31 C -0.0911(6) -0.0616(6) 0.4252(6) 0.0398(17) Uani 1 1 d . . .
C32 C 0.0184(6) -0.1017(5) 0.4345(5) 0.0320(15) Uani 1 1 d . . .
C33 C 0.1053(6) -0.0428(5) 0.5058(5) 0.0340(15) Uani 1 1 d . . .
C34 C 0.2083(7) -0.0825(7) 0.5091(6) 0.0466(19) Uani 1 1 d . . .
H34A H 0.2678 -0.0434 0.5570 0.056 Uiso 1 1 calc R . .
C35 C 0.2227(8) -0.1772(7) 0.4435(6) 0.050(2) Uani 1 1 d . . .
H35A H 0.2922 -0.2044 0.4447 0.060 Uiso 1 1 calc R . .
C36 C 0.0358(7) -0.1981(6) 0.3696(5) 0.0398(17) Uani 1 1 d . . .
H36A H -0.0218 -0.2398 0.3212 0.048 Uiso 1 1 calc R . .
F1 F 0.4532(11) 0.7717(15) 0.8699(14) 0.105(4) Uani 0.479(6) 1 d PU . .
F2 F 0.6009(13) 0.7737(17) 0.9576(17) 0.118(4) Uani 0.479(6) 1 d PU . .
F3 F 0.5884(12) 0.7019(16) 0.8503(16) 0.113(4) Uani 0.479(6) 1 d PU . .
O10 O 0.5313(10) 0.5974(12) 0.9784(15) 0.100(4) Uani 0.479(6) 1 d PDU . .
O11 O 0.3743(13) 0.6482(19) 0.9433(18) 0.109(5) Uani 0.479(6) 1 d PU . .
C37 C 0.515(2) 0.724(3) 0.912(3) 0.105(4) Uani 0.479(6) 1 d PU . .
C38 C 0.4745(19) 0.630(3) 0.929(3) 0.104(4) Uani 0.479(6) 1 d PU . .
F4 F 0.4254(7) -0.0142(9) 0.1870(6) 0.054(2) Uani 0.521(6) 1 d PU . .
F5 F 0.5778(11) -0.0590(13) 0.2321(9) 0.089(3) Uani 0.521(6) 1 d PU . .
F6 F 0.5800(10) 0.0633(12) 0.2660(8) 0.090(3) Uani 0.521(6) 1 d PU . .
O12 O 0.5316(11) 0.0649(14) 0.4350(10) 0.078(4) Uani 0.521(6) 1 d PU . .
O13 O 0.3673(7) -0.0190(8) 0.3585(7) 0.036(2) Uani 0.521(6) 1 d PU . .
C39 C 0.5032(13) 0.0061(17) 0.2586(12) 0.060(3) Uani 0.521(6) 1 d PU . .
C40 C 0.4645(15) 0.0014(19) 0.3581(12) 0.066(3) Uani 0.521(6) 1 d PU . .
Cl1 Cl 0.3798(7) 0.4038(10) 0.7193(7) 0.155(4) Uani 0.50 1 d PU . .
Cl2 Cl 0.3436(7) 0.2734(9) 0.5218(6) 0.126(3) Uani 0.50 1 d PU . .
C41 C 0.393(3) 0.304(2) 0.640(2) 0.101(6) Uiso 0.50 1 d PU . .
H41A H 0.3642 0.2466 0.6646 0.121 Uiso 0.50 1 calc PR . .
H41B H 0.4728 0.2998 0.6418 0.121 Uiso 0.50 1 calc PR . .

loop_
_atom_site_aniso_label
_atom_site_aniso_U_11
_atom_site_aniso_U_22
_atom_site_aniso_U_33
_atom_site_aniso_U_23
_atom_site_aniso_U_13
_atom_site_aniso_U_12
O1 0.026(2) 0.022(2) 0.033(2) 0.0055(18) 0.0043(18) 0.0044(17)
O2 0.039(3) 0.027(2) 0.029(2) 0.0018(19) 0.0065(19) 0.0132(19)
O3 0.034(3) 0.049(3) 0.030(2) 0.003(2) 0.006(2) 0.007(2)
O4 0.030(2) 0.033(2) 0.029(2) -0.0021(19) 0.0097(19) 0.0082(19)
O5 0.027(2) 0.024(2) 0.041(3) 0.0076(19) -0.0011(19) -0.0005(18)
O6 0.046(3) 0.027(2) 0.027(2) 0.0013(19) 0.001(2) 0.003(2)
O7 0.042(3) 0.026(2) 0.020(2) 0.0026(17) 0.0044(19) -0.0022(19)
O8 0.034(2) 0.030(2) 0.020(2) -0.0005(18) 0.0044(18) 0.0052(19)
C1 0.026(3) 0.026(3) 0.022(3) 0.007(2) 0.005(2) 0.006(2)
C2 0.026(3) 0.025(3) 0.023(3) 0.004(2) 0.005(2) 0.001(2)
C3 0.029(3) 0.022(3) 0.021(3) 0.002(2) 0.008(2) 0.002(2)
C4 0.033(3) 0.021(3) 0.026(3) 0.003(2) 0.009(3) 0.001(2)
C5 0.031(3) 0.021(3) 0.024(3) 0.006(2) 0.008(2) 0.003(2)
C6 0.028(3) 0.023(3) 0.025(3) 0.007(2) 0.004(2) 0.001(2)
C7 0.033(3) 0.022(3) 0.019(3) 0.003(2) 0.007(2) 0.002(2)
C8 0.032(3) 0.025(3) 0.024(3) 0.005(2) 0.009(3) 0.005(3)
C9 0.030(3) 0.026(3) 0.025(3) 0.005(3) 0.004(3) 0.004(3)
C10 0.031(3) 0.022(3) 0.021(3) 0.004(2) 0.005(2) 0.003(2)
C11 0.033(3) 0.026(3) 0.022(3) 0.003(2) 0.004(3) 0.007(3)
C12 0.029(3) 0.025(3) 0.020(3) 0.005(2) 0.006(2) 0.005(2)
C13 0.027(3) 0.025(3) 0.021(3) 0.002(2) 0.002(2) 0.002(2)
C14 0.027(3) 0.022(3) 0.023(3) 0.005(2) 0.003(2) 0.001(2)
C15 0.044(4) 0.025(3) 0.030(3) 0.006(3) 0.017(3) 0.004(3)
C16 0.047(4) 0.027(3) 0.025(3) 0.007(3) 0.010(3) 0.010(3)
C17 0.028(3) 0.028(3) 0.043(4) 0.001(3) 0.011(3) -0.001(3)
C18 0.036(4) 0.029(3) 0.027(3) 0.001(3) -0.003(3) 0.011(3)
C19 0.025(3) 0.032(3) 0.041(4) 0.010(3) 0.006(3) 0.002(3)
C20 0.028(3) 0.032(3) 0.033(3) 0.006(3) 0.005(3) 0.006(3)
C21 0.035(4) 0.026(3) 0.036(4) 0.001(3) 0.006(3) 0.012(3)
C22 0.040(4) 0.032(4) 0.036(4) 0.006(3) 0.006(3) 0.009(3)
C23 0.041(4) 0.053(5) 0.031(4) 0.006(3) 0.006(3) 0.022(4)
C24 0.031(4) 0.043(4) 0.029(3) 0.007(3) 0.005(3) 0.011(3)
C25 0.025(3) 0.031(3) 0.036(4) 0.008(3) -0.001(3) -0.002(3)
C26 0.032(4) 0.028(3) 0.036(4) 0.004(3) 0.001(3) 0.002(3)
C27 0.047(4) 0.020(3) 0.024(3) 0.000(2) 0.004(3) 0.002(3)
C28 0.038(4) 0.029(3) 0.024(3) 0.002(3) 0.008(3) 0.004(3)
C29 0.043(4) 0.028(3) 0.023(3) 0.006(3) 0.004(3) -0.002(3)
C30 0.033(4) 0.030(3) 0.027(3) 0.005(3) 0.005(3) -0.002(3)
O9 0.049(4) 0.058(4) 0.068(4) -0.014(3) -0.001(3) -0.006(3)
N1 0.080(5) 0.035(3) 0.038(3) 0.016(3) 0.028(4) 0.032(3)
C31 0.046(4) 0.033(4) 0.034(4) 0.000(3) 0.008(3) -0.005(3)
C32 0.045(4) 0.023(3) 0.027(3) 0.004(3) 0.013(3) 0.002(3)
C33 0.036(4) 0.033(4) 0.034(4) 0.009(3) 0.014(3) 0.004(3)
C34 0.045(4) 0.055(5) 0.044(4) 0.017(4) 0.011(4) 0.013(4)
C35 0.059(5) 0.061(5) 0.041(4) 0.024(4) 0.019(4) 0.032(4)
C36 0.066(5) 0.027(3) 0.027(3) 0.006(3) 0.013(3) 0.004(3)
F1 0.050(6) 0.152(10) 0.140(9) 0.087(8) 0.004(6) 0.032(6)
F2 0.067(6) 0.164(9) 0.153(8) 0.093(8) 0.007(6) 0.019(6)
F3 0.068(6) 0.158(9) 0.151(8) 0.097(8) 0.036(6) 0.018(6)
O10 0.035(6) 0.175(10) 0.133(9) 0.110(8) 0.006(6) 0.036(7)
O11 0.044(7) 0.165(11) 0.148(10) 0.092(9) 0.013(7) 0.018(7)
C37 0.047(6) 0.158(9) 0.144(9) 0.093(8) 0.015(6) 0.031(6)
C38 0.043(6) 0.165(9) 0.141(9) 0.099(8) 0.024(6) 0.019(6)
F4 0.035(4) 0.099(6) 0.024(4) 0.019(4) -0.002(3) -0.017(4)
F5 0.076(5) 0.136(7) 0.059(5) 0.032(5) 0.023(4) 0.003(5)
F6 0.069(5) 0.130(6) 0.054(5) 0.010(5) 0.022(4) -0.049(5)
O12 0.052(6) 0.124(8) 0.046(6) 0.014(6) 0.006(5) -0.024(6)
O13 0.016(4) 0.063(6) 0.031(4) 0.017(4) 0.008(3) -0.011(4)
C39 0.040(5) 0.110(7) 0.032(5) 0.023(5) 0.023(4) -0.023(5)
C40 0.049(5) 0.116(7) 0.032(5) 0.022(5) 0.015(4) -0.017(5)
Cl1 0.108(5) 0.214(9) 0.093(5) -0.028(6) 0.042(4) -0.058(6)
Cl2 0.100(5) 0.177(8) 0.080(4) 0.019(5) -0.007(4) -0.023(5)

loop_
_atom_type_symbol
_atom_type_description
_atom_type_scat_dispersion_real
_atom_type_scat_dispersion_imag
_atom_type_scat_source
C C 0.0181 0.0091 'International Tables Vol C Tables 4.2.6.8 and 6.1.1.4'
H H 0.0000 0.0000 'International Tables Vol C Tables 4.2.6.8 and 6.1.1.4'
N N 0.0311 0.0180 'International Tables Vol C Tables 4.2.6.8 and 6.1.1.4'
O O 0.0492 0.0322 'International Tables Vol C Tables 4.2.6.8 and 6.1.1.4'
F F 0.0727 0.0534 'International Tables Vol C Tables 4.2.6.8 and 6.1.1.4'
Cl Cl 0.3639 0.7018 'International Tables Vol C Tables 4.2.6.8 and 6.1.1.4'

loop_
_geom_angle_atom_site_label_1
_geom_angle_atom_site_label_2
_geom_angle_atom_site_label_3
_geom_angle
_geom_angle_site_symmetry_1
_geom_angle_site_symmetry_3
_geom_angle_publ_flag
C1 O1 C19 116.5(5) . . ?
C20 O2 C21 111.9(5) . . ?
C22 O3 C23 113.7(6) . . ?
C8 O4 C24 116.8(5) 2_556 . ?
C14 O5 C25 118.2(5) . . ?
C27 O6 C26 115.1(5) . . ?
C29 O7 C28 112.8(5) . . ?
C7 O8 C30 117.3(5) 2_556 . ?
C2 C1 O1 125.0(6) . . ?
C2 C1 C14 120.4(6) . . ?
O1 C1 C14 114.6(5) . . ?
C1 C2 C3 119.1(6) . . ?
C12 C3 C2 120.4(6) . . ?
C12 C3 C4 114.0(5) . . ?
C2 C3 C4 125.5(6) . . ?
C5 C4 C17 114.9(5) . . ?
C5 C4 C3 106.4(5) . . ?
C17 C4 C3 114.1(5) . . ?
C5 C4 C15 105.1(5) . . ?
C17 C4 C15 110.6(5) . . ?
C3 C4 C15 104.8(5) . . ?
C10 C5 C6 119.8(6) . . ?
C10 C5 C4 114.7(5) . . ?
C6 C5 C4 125.5(6) . . ?
C7 C6 C5 119.2(6) . . ?
O8 C7 C6 125.5(6) 2_556 . ?
O8 C7 C8 114.3(5) 2_556 . ?
C6 C7 C8 120.2(6) . . ?
O4 C8 C9 124.7(6) 2_556 . ?
O4 C8 C7 114.7(5) 2_556 . ?
C9 C8 C7 120.6(6) . . ?
C8 C9 C10 118.8(6) . . ?
C5 C10 C9 121.4(6) . . ?
C5 C10 C11 114.2(5) . . ?
C9 C10 C11 124.5(6) . . ?
C18 C11 C12 114.5(5) . . ?
C18 C11 C10 114.9(5) . . ?
C12 C11 C10 105.4(5) . . ?
C18 C11 C16 110.2(5) . . ?
C12 C11 C16 105.7(5) . . ?
C10 C11 C16 105.4(5) . . ?
C3 C12 C13 120.4(6) . . ?
C3 C12 C11 114.6(5) . . ?
C13 C12 C11 125.1(6) . . ?
C14 C13 C12 118.9(6) . . ?
O5 C14 C13 124.7(6) . . ?
O5 C14 C1 115.0(5) . . ?
C13 C14 C1 120.2(6) . . ?
C16 C15 C4 110.5(5) . . ?
C15 C16 C11 111.0(5) . . ?
O1 C19 C20 107.3(5) . . ?
O2 C20 C19 108.6(5) . . ?
O2 C21 C22 109.1(5) . . ?
O3 C22 C21 107.8(6) . . ?
O3 C23 C24 111.5(6) . . ?
O4 C24 C23 106.8(6) . . ?
O5 C25 C26 106.0(5) . . ?
O6 C26 C25 108.9(6) . . ?
O6 C27 C28 114.0(5) . . ?
O7 C28 C27 115.9(6) . . ?
O7 C29 C30 108.2(5) . . ?
O8 C30 C29 106.7(5) . . ?
C35 N1 C36 124.6(7) . . ?
O9 C31 C33 121.6(8) . 2_556 ?
O9 C31 C32 120.9(7) . . ?
C33 C31 C32 117.5(6) 2_556 . ?
C36 C32 C33 119.3(7) . . ?
C36 C32 C31 119.2(7) . . ?
C33 C32 C31 121.5(6) . . ?
C32 C33 C34 119.3(7) . . ?
C32 C33 C31 121.0(7) . 2_556 ?
C34 C33 C31 119.7(7) . 2_556 ?
C35 C34 C33 119.9(8) . . ?
N1 C35 C34 118.9(8) . . ?
N1 C36 C32 118.1(7) . . ?
C37 F2 F3 55.7(19) . . ?
C37 F3 F2 50.7(18) . . ?
F2 C37 F1 116(3) . . ?
F2 C37 F3 73.6(19) . . ?
F1 C37 F3 102(2) . . ?
F2 C37 C38 122(3) . . ?
F1 C37 C38 120(3) . . ?
F3 C37 C38 109(3) . . ?
O10 C38 O11 124(3) . . ?
O10 C38 C37 116(3) . . ?
O11 C38 C37 102(3) . . ?
C39 F5 F6 46.5(10) . . ?
C39 F6 F5 55.5(13) . . ?
F6 C39 F4 124.0(16) . . ?
F6 C39 F5 78.0(14) . . ?
F4 C39 F5 108.6(15) . . ?
F6 C39 C40 115.9(15) . . ?
F4 C39 C40 112.5(12) . . ?
F5 C39 C40 111.6(17) . . ?
O13 C40 O12 124.9(16) . . ?
O13 C40 C39 118.0(15) . . ?
O12 C40 C39 109.7(14) . . ?
Cl1 C41 Cl2 126(2) . . ?

loop_
_geom_bond_atom_site_label_1
_geom_bond_atom_site_label_2
_geom_bond_distance
_geom_bond_site_symmetry_2
_geom_bond_publ_flag
O1 C1 1.385(7) . ?
O1 C19 1.432(8) . ?
O2 C20 1.426(8) . ?
O2 C21 1.429(8) . ?
O3 C22 1.430(9) . ?
O3 C23 1.438(9) . ?
O4 C8 1.375(7) 2_556 ?
O4 C24 1.419(8) . ?
O5 C14 1.378(7) . ?
O5 C25 1.430(8) . ?
O6 C27 1.425(8) . ?
O6 C26 1.431(8) . ?
O7 C29 1.427(8) . ?
O7 C28 1.433(7) . ?
O8 C7 1.373(7) 2_556 ?
O8 C30 1.434(8) . ?
C1 C2 1.381(9) . ?
C1 C14 1.398(9) . ?
C2 C3 1.393(9) . ?
C3 C12 1.387(9) . ?
C3 C4 1.532(8) . ?
C4 C5 1.519(8) . ?
C4 C17 1.520(9) . ?
C4 C15 1.568(9) . ?
C5 C10 1.387(9) . ?
C5 C6 1.404(9) . ?
C6 C7 1.386(9) . ?
C7 O8 1.373(7) 2_556 ?
C7 C8 1.410(9) . ?
C8 O4 1.375(7) 2_556 ?
C8 C9 1.381(9) . ?
C9 C10 1.391(9) . ?
C10 C11 1.528(8) . ?
C11 C18 1.520(9) . ?
C11 C12 1.524(8) . ?
C11 C16 1.557(9) . ?
C12 C13 1.395(9) . ?
C13 C14 1.389(9) . ?
C15 C16 1.540(10) . ?
C19 C20 1.504(9) . ?
C21 C22 1.494(10) . ?
C23 C24 1.509(9) . ?
C25 C26 1.506(9) . ?
C27 C28 1.517(9) . ?
C29 C30 1.499(9) . ?
O9 C31 1.217(10) . ?
N1 C35 1.338(12) . ?
N1 C36 1.357(11) . ?
C31 C33 1.479(10) 2_556 ?
C31 C32 1.487(11) . ?
C32 C36 1.386(9) . ?
C32 C33 1.403(10) . ?
C33 C34 1.406(11) . ?
C33 C31 1.479(10) 2_556 ?
C34 C35 1.364(12) . ?
F1 C37 1.23(3) . ?
F2 C37 1.22(4) . ?
F2 F3 1.51(3) . ?
F3 C37 1.30(3) . ?
O10 C38 1.13(3) . ?
O11 C38 1.30(3) . ?
C37 C38 1.40(4) . ?
F4 C39 1.264(19) . ?
F5 C39 1.31(2) . ?
F5 F6 1.56(2) . ?
F6 C39 1.155(18) . ?
O12 C40 1.32(2) . ?
O13 C40 1.214(19) . ?
C39 C40 1.533(19) . ?
Cl1 C41 1.49(3) . ?
Cl2 C41 1.62(3) . ?
